data_2231256
loop_
_publ_author_name
'Zou, Qin'
'Wang, Jian-fei'
'Lin, Jian-li'

_publ_section_title
;
 Aqua(4-carboxypyridine-2,6-dicarboxylato-\k^3^<i>O</i>^2^,<i>N</i>,<i>O</i>^6^)(1,10-phenanthroline-\k^2^<i>N</i>,<i>N</i>')nickel(II)
;
_journal_coeditor_code PV2419
_journal_issue 8
_journal_name_full 'Acta Crystallographica Section E'
_journal_page_first m1043
_journal_paper_doi 10.1107/S1600536811026055
_journal_volume 67
_journal_year 2011
_chemical_formula_iupac '[Ni (C8 H3 N O6) (C12 H8 N2) (H2 O)]'
_chemical_formula_moiety 'C20 H13 N3 Ni O7'
_chemical_formula_sum 'C20 H13 N3 Ni O7'
_chemical_formula_weight 466.04
_chemical_name_systematic
;
Aqua(4-carboxypyridine-2,6-dicarboxylato-
\k^3^<i>O</i>^2^,<i>N</i>,<i>O</i>^6^)(1,10-phenanthroline-
\k^2^<i>N</i>,<i>N</i>')nickel(II)
;
_space_group_IT_number 14
_symmetry_cell_setting monoclinic
_symmetry_space_group_name_Hall '-P 2ybc'
_symmetry_space_group_name_H-M 'P 1 21/c 1'
_atom_sites_solution_hydrogens geom
_atom_sites_solution_primary direct
_atom_sites_solution_secondary difmap
_audit_creation_method SHELXL-97
_cell_angle_alpha 90.00
_cell_angle_beta 91.87(3)
_cell_angle_gamma 90.00
_cell_formula_units_Z 4
_cell_length_a 6.8387(14)
_cell_length_b 13.421(3)
_cell_length_c 19.676(4)
_cell_measurement_reflns_used 10705
_cell_measurement_temperature 293(2)
_cell_measurement_theta_max 27.43
_cell_measurement_theta_min 3.04
_cell_volume 1804.9(7)
_computing_cell_refinement 'RAPID-AUTO (Rigaku, 1998)'
_computing_data_collection 'RAPID-AUTO (Rigaku, 1998)'
_computing_data_reduction 'CrystalStructure (Rigaku/MSC, 2004)'
_computing_molecular_graphics 'SHELXTL (Sheldrick, 2008)'
_computing_publication_material 'SHELXL97 (Sheldrick, 2008)'
_computing_structure_refinement 'SHELXL97 (Sheldrick, 2008)'
_computing_structure_solution 'SHELXS97 (Sheldrick, 2008)'
_diffrn_ambient_temperature 293(2)
_diffrn_detector_area_resol_mean 0
_diffrn_measured_fraction_theta_full 0.984
_diffrn_measured_fraction_theta_max 0.984
_diffrn_measurement_device_type 'Rigaku R-AXIS RAPID'
_diffrn_measurement_method '\w scan'
_diffrn_radiation_monochromator graphite
_diffrn_radiation_source 'fine-focus sealed tube'
_diffrn_radiation_type MoK\a
_diffrn_radiation_wavelength 0.71073
_diffrn_reflns_av_R_equivalents 0.0535
_diffrn_reflns_av_sigmaI/netI 0.0462
_diffrn_reflns_limit_h_max 7
_diffrn_reflns_limit_h_min -8
_diffrn_reflns_limit_k_max 17
_diffrn_reflns_limit_k_min -17
_diffrn_reflns_limit_l_max 24
_diffrn_reflns_limit_l_min -25
_diffrn_reflns_number 17250
_diffrn_reflns_theta_full 27.46
_diffrn_reflns_theta_max 27.46
_diffrn_reflns_theta_min 3.04
_diffrn_standards_decay_% 0
_diffrn_standards_interval_time 0
_diffrn_standards_number 0
_exptl_absorpt_coefficient_mu 1.129
_exptl_absorpt_correction_T_max 0.893
_exptl_absorpt_correction_T_min 0.763
_exptl_absorpt_correction_type multi-scan
_exptl_absorpt_process_details '(ABSCOR; Higashi, 1995)'
_exptl_crystal_colour green
_exptl_crystal_density_diffrn 1.715
_exptl_crystal_density_method 'not measured'
_exptl_crystal_description chip
_exptl_crystal_F_000 952
_exptl_crystal_size_max 0.240
_exptl_crystal_size_mid 0.220
_exptl_crystal_size_min 0.100
_refine_diff_density_max 1.341
_refine_diff_density_min -1.522
_refine_ls_extinction_method none
_refine_ls_goodness_of_fit_ref 1.192
_refine_ls_hydrogen_treatment constr
_refine_ls_matrix_type full
_refine_ls_number_parameters 280
_refine_ls_number_reflns 4058
_refine_ls_number_restraints 0
_refine_ls_restrained_S_all 1.192
_refine_ls_R_factor_all 0.1022
_refine_ls_R_factor_gt 0.0443
_refine_ls_shift/su_max 0.000
_refine_ls_shift/su_mean 0.000
_refine_ls_structure_factor_coef Fsqd
_refine_ls_weighting_details 'calc w=1/[\s^2^(Fo^2^)+(0.0123P)^2^+8.1487P] where P=(Fo^2^+2Fc^2^)/3'
_refine_ls_weighting_scheme calc
_refine_ls_wR_factor_gt 0.0835
_refine_ls_wR_factor_ref 0.1417
_reflns_number_gt 2573
_reflns_number_total 4058
_reflns_threshold_expression I>2\s(I)
_cod_data_source_file pv2419.cif
_cod_data_source_block I
_cod_original_cell_volume 1805.0(6)
_cod_original_sg_symbol_H-M 'P 21/c'
_cod_database_code 2231256
_cod_database_fobs_code 2231256

loop_
_symmetry_equiv_pos_as_xyz
'x, y, z'
'-x, y+1/2, -z+1/2'
'-x, -y, -z'
'x, -y-1/2, z-1/2'

loop_
_atom_site_type_symbol
_atom_site_label
_atom_site_fract_x
_atom_site_fract_y
_atom_site_fract_z
_atom_site_U_iso_or_equiv
_atom_site_adp_type
_atom_site_calc_flag
_atom_site_refinement_flags
_atom_site_occupancy
_atom_site_symmetry_multiplicity
Ni Ni1 0.26648(9) 0.77711(4) 0.53877(3) 0.02863(18) Uani d . 1 1
N N1 0.2227(6) 0.8906(3) 0.60244(19) 0.0268(9) Uani d . 1 1
C C1 0.3686(7) 0.9196(3) 0.6443(2) 0.0309(11) Uani d . 1 1
C C2 0.3585(7) 1.0087(3) 0.6793(2) 0.0304(11) Uani d . 1 1
H H2A 0.4603 1.0289 0.7086 0.036 Uiso calc R 1 1
C C3 0.1919(7) 1.0673(3) 0.6695(2) 0.0286(10) Uani d . 1 1
C C4 0.0397(7) 1.0350(3) 0.6258(2) 0.0297(10) Uani d . 1 1
H H4A -0.0730 1.0730 0.6191 0.036 Uiso calc R 1 1
C C5 0.0617(7) 0.9450(3) 0.5930(2) 0.0260(10) Uani d . 1 1
C C6 0.5378(7) 0.8459(3) 0.6473(2) 0.0291(10) Uani d . 1 1
O O1 0.5323(5) 0.7781(3) 0.60344(17) 0.0341(8) Uani d . 1 1
O O2 0.6618(5) 0.8555(3) 0.69549(19) 0.0418(9) Uani d . 1 1
C C7 0.1719(8) 1.1668(4) 0.7044(2) 0.0343(11) Uani d . 1 1
O O3 0.3151(6) 1.1847(3) 0.7480(2) 0.0595(13) Uani d . 1 1
H H3A 0.3243 1.2410 0.7678 0.071 Uiso d . 1 1
O O4 0.0343(6) 1.2209(3) 0.6934(2) 0.0495(10) Uani d . 1 1
C C8 -0.0789(7) 0.9010(3) 0.5395(2) 0.0275(10) Uani d . 1 1
O O5 -0.2403(5) 0.9434(2) 0.52867(18) 0.0337(8) Uani d . 1 1
O O6 -0.0182(5) 0.8251(2) 0.50894(17) 0.0339(8) Uani d . 1 1
N N2 0.2834(6) 0.6679(3) 0.4662(2) 0.0322(9) Uani d . 1 1
C C9 0.3157(8) 0.6781(4) 0.4005(3) 0.0422(13) Uani d . 1 1
H H9A 0.3303 0.7417 0.3828 0.051 Uiso calc R 1 1
C C10 0.3286(9) 0.5957(5) 0.3570(3) 0.0497(15) Uani d . 1 1
H H10A 0.3494 0.6053 0.3109 0.060 Uiso calc R 1 1
C C11 0.3106(8) 0.5023(5) 0.3821(3) 0.0498(16) Uani d . 1 1
H H11A 0.3230 0.4474 0.3537 0.060 Uiso calc R 1 1
C C12 0.2735(7) 0.4888(4) 0.4508(3) 0.0404(13) Uani d . 1 1
C C13 0.2495(8) 0.3931(4) 0.4819(4) 0.0489(16) Uani d . 1 1
H H13A 0.2571 0.3358 0.4556 0.059 Uiso calc R 1 1
C C14 0.2159(8) 0.3851(4) 0.5490(4) 0.0494(16) Uani d . 1 1
H H14A 0.2020 0.3223 0.5681 0.059 Uiso calc R 1 1
C C15 0.2011(7) 0.4721(4) 0.5916(3) 0.0375(12) Uani d . 1 1
C C16 0.1738(8) 0.4681(4) 0.6613(3) 0.0463(15) Uani d . 1 1
H H16A 0.1622 0.4071 0.6832 0.056 Uiso calc R 1 1
C C17 0.1642(9) 0.5552(5) 0.6972(3) 0.0507(15) Uani d . 1 1
H H17A 0.1518 0.5538 0.7441 0.061 Uiso calc R 1 1
C C18 0.1734(8) 0.6465(4) 0.6628(3) 0.0422(13) Uani d . 1 1
H H18A 0.1594 0.7050 0.6875 0.051 Uiso calc R 1 1
C C19 0.2191(7) 0.5668(4) 0.5611(3) 0.0317(11) Uani d . 1 1
C C20 0.2586(7) 0.5750(4) 0.4907(3) 0.0324(11) Uani d . 1 1
N N3 0.2010(6) 0.6526(3) 0.5969(2) 0.0324(9) Uani d . 1 1
O O7 0.4073(5) 0.8742(2) 0.47182(17) 0.0345(8) Uani d . 1 1
H H7A 0.3512 0.9298 0.4780 0.041 Uiso d . 1 1
H H7B 0.5130 0.8761 0.4958 0.041 Uiso d . 1 1

loop_
_atom_site_aniso_label
_atom_site_aniso_U_11
_atom_site_aniso_U_22
_atom_site_aniso_U_33
_atom_site_aniso_U_12
_atom_site_aniso_U_13
_atom_site_aniso_U_23
Ni1 0.0348(3) 0.0194(3) 0.0314(3) 0.0007(3) -0.0033(2) -0.0022(3)
N1 0.034(2) 0.0173(18) 0.028(2) 0.0010(16) -0.0053(17) -0.0006(15)
C1 0.040(3) 0.020(2) 0.033(3) 0.001(2) -0.005(2) 0.0031(19)
C2 0.034(3) 0.023(2) 0.034(3) 0.000(2) -0.008(2) -0.001(2)
C3 0.036(3) 0.021(2) 0.028(2) -0.002(2) -0.002(2) -0.0005(19)
C4 0.038(3) 0.022(2) 0.028(2) 0.002(2) -0.005(2) 0.0019(19)
C5 0.030(2) 0.020(2) 0.028(2) 0.0004(18) -0.0018(19) 0.0029(18)
C6 0.037(3) 0.019(2) 0.031(3) -0.0007(19) -0.007(2) 0.0048(19)
O1 0.0378(19) 0.0238(17) 0.040(2) 0.0042(15) -0.0057(15) -0.0025(15)
O2 0.049(2) 0.0286(19) 0.046(2) 0.0032(17) -0.0203(18) 0.0017(16)
C7 0.047(3) 0.025(2) 0.030(3) -0.002(2) -0.005(2) -0.003(2)
O3 0.068(3) 0.039(2) 0.069(3) 0.011(2) -0.035(2) -0.028(2)
O4 0.057(3) 0.031(2) 0.059(3) 0.0141(19) -0.021(2) -0.0126(19)
C8 0.036(3) 0.021(2) 0.025(2) -0.003(2) -0.003(2) 0.0037(18)
O5 0.0275(18) 0.0263(18) 0.047(2) 0.0016(15) -0.0073(15) -0.0007(15)
O6 0.038(2) 0.0237(17) 0.039(2) 0.0017(15) -0.0099(15) -0.0071(15)
N2 0.033(2) 0.028(2) 0.036(2) 0.0024(17) -0.0039(18) -0.0058(18)
C9 0.043(3) 0.042(3) 0.041(3) 0.003(3) -0.001(2) -0.008(3)
C10 0.052(4) 0.058(4) 0.038(3) 0.008(3) -0.009(3) -0.014(3)
C11 0.043(3) 0.046(4) 0.060(4) 0.008(3) -0.008(3) -0.029(3)
C12 0.028(3) 0.033(3) 0.060(4) 0.005(2) -0.011(2) -0.015(3)
C13 0.034(3) 0.028(3) 0.083(5) 0.005(2) -0.011(3) -0.015(3)
C14 0.038(3) 0.020(3) 0.090(5) 0.000(2) -0.004(3) 0.000(3)
C15 0.026(3) 0.030(3) 0.057(3) 0.001(2) -0.003(2) 0.006(2)
C16 0.033(3) 0.035(3) 0.070(4) -0.001(2) 0.004(3) 0.019(3)
C17 0.050(4) 0.052(4) 0.050(4) 0.001(3) 0.005(3) 0.018(3)
C18 0.048(3) 0.040(3) 0.039(3) 0.001(3) 0.007(2) 0.001(2)
C19 0.026(2) 0.025(2) 0.044(3) -0.0004(19) -0.008(2) -0.003(2)
C20 0.029(3) 0.024(2) 0.043(3) 0.003(2) -0.010(2) -0.006(2)
N3 0.040(2) 0.024(2) 0.034(2) -0.0017(18) -0.0001(18) 0.0019(17)
O7 0.039(2) 0.0264(18) 0.0378(19) 0.0009(15) -0.0046(15) -0.0006(15)

loop_
_atom_type_symbol
_atom_type_description
_atom_type_scat_dispersion_real
_atom_type_scat_dispersion_imag
_atom_type_scat_source
C C 0.0033 0.0016 'International Tables Vol C Tables 4.2.6.8 and 6.1.1.4'
H H 0.0000 0.0000 'International Tables Vol C Tables 4.2.6.8 and 6.1.1.4'
N N 0.0061 0.0033 'International Tables Vol C Tables 4.2.6.8 and 6.1.1.4'
O O 0.0106 0.0060 'International Tables Vol C Tables 4.2.6.8 and 6.1.1.4'
Ni Ni 0.3393 1.1124 'International Tables Vol C Tables 4.2.6.8 and 6.1.1.4'

loop_
_geom_angle_atom_site_label_1
_geom_angle_atom_site_label_2
_geom_angle_atom_site_label_3
_geom_angle
N1 Ni1 N2 172.90(16)
N1 Ni1 N3 103.18(16)
N2 Ni1 N3 80.03(17)
N1 Ni1 O7 90.09(15)
N2 Ni1 O7 88.24(15)
N3 Ni1 O7 161.85(15)
N1 Ni1 O6 77.69(14)
N2 Ni1 O6 95.55(14)
N3 Ni1 O6 100.60(16)
O7 Ni1 O6 94.23(14)
N1 Ni1 O1 76.68(14)
N2 Ni1 O1 110.16(15)
N3 Ni1 O1 82.81(15)
O7 Ni1 O1 88.39(13)
O6 Ni1 O1 154.24(13)
C5 N1 C1 121.8(4)
C5 N1 Ni1 118.1(3)
C1 N1 Ni1 119.1(3)
N1 C1 C2 120.8(4)
N1 C1 C6 112.8(4)
C2 C1 C6 126.4(4)
C1 C2 C3 118.3(4)
C1 C2 H2A 120.8
C3 C2 H2A 120.8
C2 C3 C4 119.9(4)
C2 C3 C7 121.6(4)
C4 C3 C7 118.5(4)
C5 C4 C3 118.0(4)
C5 C4 H4A 121.0
C3 C4 H4A 121.0
N1 C5 C4 121.2(4)
N1 C5 C8 112.7(4)
C4 C5 C8 126.0(4)
O1 C6 O2 126.7(5)
O1 C6 C1 116.1(4)
O2 C6 C1 117.1(4)
C6 O1 Ni1 114.3(3)
O4 C7 O3 125.1(5)
O4 C7 C3 122.3(5)
O3 C7 C3 112.6(4)
C7 O3 H3A 120.5
O5 C8 O6 126.0(4)
O5 C8 C5 118.3(4)
O6 C8 C5 115.7(4)
C8 O6 Ni1 115.4(3)
C9 N2 C20 118.0(4)
C9 N2 Ni1 128.3(4)
C20 N2 Ni1 113.7(3)
N2 C9 C10 122.0(6)
N2 C9 H9A 119.0
C10 C9 H9A 119.0
C11 C10 C9 119.8(6)
C11 C10 H10A 120.1
C9 C10 H10A 120.1
C10 C11 C12 119.7(5)
C10 C11 H11A 120.2
C12 C11 H11A 120.2
C11 C12 C20 117.0(5)
C11 C12 C13 123.8(5)
C20 C12 C13 119.2(5)
C14 C13 C12 120.8(5)
C14 C13 H13A 119.6
C12 C13 H13A 119.6
C13 C14 C15 121.4(5)
C13 C14 H14A 119.3
C15 C14 H14A 119.3
C16 C15 C19 118.0(5)
C16 C15 C14 123.8(5)
C19 C15 C14 118.2(5)
C17 C16 C15 119.1(5)
C17 C16 H16A 120.5
C15 C16 H16A 120.5
C16 C17 C18 119.6(6)
C16 C17 H17A 120.2
C18 C17 H17A 120.2
N3 C18 C17 122.6(5)
N3 C18 H18A 118.7
C17 C18 H18A 118.7
N3 C19 C15 122.2(5)
N3 C19 C20 117.5(4)
C15 C19 C20 120.3(5)
N2 C20 C12 123.4(5)
N2 C20 C19 116.6(4)
C12 C20 C19 120.0(5)
C18 N3 C19 118.4(5)
C18 N3 Ni1 129.1(4)
C19 N3 Ni1 111.8(3)
Ni1 O7 H7A 103.6
Ni1 O7 H7B 94.0
H7A O7 H7B 105.9

loop_
_geom_bond_atom_site_label_1
_geom_bond_atom_site_label_2
_geom_bond_distance
Ni1 N1 2.001(4)
Ni1 N2 2.053(4)
Ni1 N3 2.081(4)
Ni1 O7 2.108(4)
Ni1 O6 2.115(3)
Ni1 O1 2.184(3)
N1 C5 1.329(6)
N1 C1 1.331(6)
C1 C2 1.381(6)
C1 C6 1.522(7)
C2 C3 1.393(7)
C2 H2A 0.9300
C3 C4 1.398(6)
C3 C7 1.510(7)
C4 C5 1.380(6)
C4 H4A 0.9300
C5 C8 1.522(6)
C6 O1 1.254(6)
C6 O2 1.258(6)
C7 O4 1.203(6)
C7 O3 1.302(6)
O3 H3A 0.8512
C8 O5 1.253(6)
C8 O6 1.261(6)
N2 C9 1.325(7)
N2 C20 1.349(6)
C9 C10 1.403(8)
C9 H9A 0.9300
C10 C11 1.355(9)
C10 H10A 0.9300
C11 C12 1.395(8)
C11 H11A 0.9300
C12 C20 1.402(7)
C12 C13 1.435(8)
C13 C14 1.352(9)
C13 H13A 0.9300
C14 C15 1.442(8)
C14 H14A 0.9300
C15 C16 1.391(8)
C15 C19 1.413(7)
C16 C17 1.368(9)
C16 H16A 0.9300
C17 C18 1.401(8)
C17 H17A 0.9300
C18 N3 1.320(6)
C18 H18A 0.9300
C19 N3 1.358(6)
C19 C20 1.425(7)
O7 H7A 0.8502
O7 H7B 0.8498

loop_
_geom_hbond_atom_site_label_D
_geom_hbond_atom_site_label_H
_geom_hbond_atom_site_label_A
_geom_hbond_site_symmetry_A
_geom_hbond_distance_DH
_geom_hbond_distance_HA
_geom_hbond_distance_DA
_geom_hbond_angle_DHA
O3 H3A O2 2_656 0.85 1.70 2.550(5) 178
O7 H7A O5 3_576 0.85 1.87 2.702(5) 167
O7 H7B O5 1_655 0.85 2.00 2.783(5) 152
